data_4300996
loop_
_publ_author_name
'Withers, Jeffrey R.'
'Ruschmann, Chad'
'Bojang, Pasano'
'Parkin, Sean'
'Holmes, Stephen M.'

_publ_section_title
;
 Synthesis and Structural Characterization of Bi- and Trimetallic
 Octacyanometalate(IV) Complexes:
 [\D,\L-MII(en)3][cis-MII(en)2(OH2)][MIV(CN)8]&#x00B7;2H2O and
 [cis-MII(en)2(OH2)]2[(\m-NC)2MIV(CN)6]&#x00B7;4H2O
 (MII= Mn, Co, Ni; MIV= Mo, W)
;
_journal_coden_ASTM INOCAJ
_journal_issue 2
_journal_name_full 'Inorganic Chemistry'
_journal_page_first 352
_journal_page_last 358
_journal_paper_doi 10.1021/ic048936m
_journal_volume 44
_journal_year 2005
_chemical_formula_sum 'C16 H44 Mo N16 Ni2 O6'
_chemical_formula_weight 770.03
_space_group_IT_number 15
_symmetry_cell_setting monoclinic
_symmetry_space_group_name_Hall '-C 2yc'
_symmetry_space_group_name_H-M 'C 1 2/c 1'
_cell_angle_alpha 90.00
_cell_angle_beta 108.6950(10)
_cell_angle_gamma 90.00
_cell_formula_units_Z 4
_cell_length_a 17.0725(4)
_cell_length_b 11.0054(3)
_cell_length_c 17.5905(5)
_cell_measurement_temperature 90.0(2)
_cell_volume 3130.69(14)
_diffrn_ambient_temperature 90.0(2)
_exptl_crystal_density_diffrn 1.634
_cod_duplicate_entry 4308409
_cod_original_sg_symbol_H-M 'C 2/c'
_cod_database_code 4300996

loop_
_symmetry_equiv_pos_as_xyz
'x, y, z'
'-x, y, -z+1/2'
'x+1/2, y+1/2, z'
'-x+1/2, y+1/2, -z+1/2'
'-x, -y, -z'
'x, -y, z-1/2'
'-x+1/2, -y+1/2, -z'
'x+1/2, -y+1/2, z-1/2'

loop_
_atom_site_label
_atom_site_type_symbol
_atom_site_fract_x
_atom_site_fract_y
_atom_site_fract_z
_atom_site_U_iso_or_equiv
_atom_site_adp_type
_atom_site_occupancy
_atom_site_symmetry_multiplicity
_atom_site_calc_flag
_atom_site_refinement_flags
_atom_site_disorder_assembly
_atom_site_disorder_group
Mo Mo 0.5000 0.19370(3) 0.2500 0.00874(10) Uani 1 2 d S . .
Ni Ni 0.593953(19) -0.16811(3) 0.093347(19) 0.01170(11) Uani 1 1 d . . .
N1 N 0.58840(13) 0.42700(19) 0.36495(13) 0.0172(5) Uani 1 1 d . . .
C1 C 0.55848(15) 0.3457(2) 0.32517(16) 0.0114(6) Uani 1 1 d . . .
C2 C 0.41657(16) 0.2565(2) 0.31187(15) 0.0121(6) Uani 1 1 d . . .
N2 N 0.37123(14) 0.28561(18) 0.34472(13) 0.0161(5) Uani 1 1 d . . .
C3 C 0.38023(17) 0.1298(2) 0.17520(15) 0.0118(6) Uani 1 1 d . . .
N3 N 0.31633(14) 0.09409(19) 0.13685(13) 0.0179(5) Uani 1 1 d . . .
N4 N 0.54114(12) -0.03387(19) 0.14553(13) 0.0133(5) Uani 1 1 d . . .
C4 C 0.52390(15) 0.0434(2) 0.18121(15) 0.0105(6) Uani 1 1 d . . .
N5 N 0.63511(13) -0.32329(17) 0.04718(13) 0.0152(5) Uani 1 1 d . . .
H5A H 0.6144 -0.3239 -0.0080 0.018 Uiso 1 1 calc R . .
H5B H 0.6919 -0.3243 0.0623 0.018 Uiso 1 1 calc R . .
C5 C 0.60439(17) -0.4303(2) 0.08089(16) 0.0183(7) Uani 1 1 d . . .
H5C H 0.6337 -0.5047 0.0733 0.022 Uiso 1 1 calc R . .
H5D H 0.5445 -0.4417 0.0530 0.022 Uiso 1 1 calc R . .
N6 N 0.57966(13) -0.29189(17) 0.17814(13) 0.0151(5) Uani 1 1 d . . .
H6A H 0.6035 -0.2614 0.2291 0.018 Uiso 1 1 calc R . .
H6B H 0.5244 -0.3046 0.1703 0.018 Uiso 1 1 calc R . .
C6 C 0.61994(17) -0.4081(2) 0.16933(16) 0.0192(7) Uani 1 1 d . . .
H6C H 0.5968 -0.4755 0.1926 0.023 Uiso 1 1 calc R . .
H6D H 0.6801 -0.4034 0.1980 0.023 Uiso 1 1 calc R . .
N7 N 0.71259(12) -0.11289(18) 0.16720(12) 0.0148(5) Uani 1 1 d . . .
H7A H 0.7146 -0.1091 0.2200 0.018 Uiso 1 1 calc R . .
H7B H 0.7523 -0.1665 0.1629 0.018 Uiso 1 1 calc R . .
C7 C 0.72584(16) 0.0090(2) 0.13771(16) 0.0168(6) Uani 1 1 d . . .
H7C H 0.7845 0.0333 0.1615 0.020 Uiso 1 1 calc R . .
H7D H 0.6910 0.0699 0.1532 0.020 Uiso 1 1 calc R . .
N8 N 0.61689(12) -0.04370(18) 0.01348(13) 0.0132(5) Uani 1 1 d . . .
H8A H 0.6101 -0.0808 -0.0351 0.016 Uiso 1 1 calc R . .
H8B H 0.5801 0.0198 0.0052 0.016 Uiso 1 1 calc R . .
C8 C 0.70279(16) 0.0026(2) 0.04746(16) 0.0189(7) Uani 1 1 d . . .
H8C H 0.7069 0.0843 0.0256 0.023 Uiso 1 1 calc R . .
H8D H 0.7414 -0.0522 0.0324 0.023 Uiso 1 1 calc R . .
O1W O 0.60841(14) 0.67819(18) 0.40356(15) 0.0301(6) Uani 1 1 d . . .
H1W1 H 0.609(2) 0.608(3) 0.3982(19) 0.045 Uiso 1 1 d . . .
H2W1 H 0.642(2) 0.714(3) 0.390(2) 0.045 Uiso 1 1 d . . .
O2W O 0.20681(13) 0.32650(17) 0.34493(13) 0.0214(5) Uani 1 1 d . . .
H1W2 H 0.2559(19) 0.316(3) 0.3511(18) 0.032 Uiso 1 1 d . . .
H2W2 H 0.2032(19) 0.394(3) 0.3543(18) 0.032 Uiso 1 1 d . . .
O3W O 0.47105(12) -0.20313(17) 0.01206(12) 0.0161(5) Uani 1 1 d . . .
H1W3 H 0.4569(18) -0.227(3) -0.0308(17) 0.024 Uiso 1 1 d . . .
H2W3 H 0.4442(17) -0.245(3) 0.0283(18) 0.024 Uiso 1 1 d . . .

loop_
_atom_site_aniso_label
_atom_site_aniso_U_11
_atom_site_aniso_U_22
_atom_site_aniso_U_33
_atom_site_aniso_U_23
_atom_site_aniso_U_13
_atom_site_aniso_U_12
Mo 0.00825(18) 0.00882(17) 0.00938(19) 0.000 0.00314(14) 0.000
Ni 0.0120(2) 0.01230(19) 0.0107(2) -0.00031(13) 0.00347(15) 0.00140(13)
N1 0.0171(13) 0.0173(13) 0.0168(14) -0.0013(10) 0.0049(11) 0.0000(10)
C1 0.0092(14) 0.0131(13) 0.0128(15) 0.0041(11) 0.0048(11) 0.0034(11)
C2 0.0153(16) 0.0064(13) 0.0124(16) 0.0020(11) 0.0015(12) -0.0022(11)
N2 0.0184(14) 0.0141(12) 0.0179(14) -0.0009(10) 0.0089(11) -0.0010(10)
C3 0.0168(16) 0.0105(14) 0.0096(15) 0.0009(11) 0.0064(12) 0.0035(12)
N3 0.0154(13) 0.0225(13) 0.0158(14) -0.0039(10) 0.0050(11) 0.0008(10)
N4 0.0130(12) 0.0138(12) 0.0128(13) 0.0018(10) 0.0036(10) -0.0003(9)
C4 0.0103(14) 0.0111(14) 0.0096(15) 0.0031(11) 0.0025(11) -0.0007(11)
N5 0.0153(13) 0.0184(12) 0.0104(13) -0.0022(9) 0.0020(10) 0.0027(9)
C5 0.0217(16) 0.0084(14) 0.0214(18) -0.0030(11) 0.0021(13) 0.0017(11)
N6 0.0158(13) 0.0167(12) 0.0127(13) -0.0001(9) 0.0043(10) 0.0000(9)
C6 0.0213(16) 0.0129(14) 0.0207(18) 0.0054(12) 0.0029(13) 0.0029(12)
N7 0.0155(13) 0.0173(12) 0.0114(13) -0.0002(9) 0.0043(10) 0.0032(10)
C7 0.0116(15) 0.0202(15) 0.0182(17) -0.0027(12) 0.0043(13) -0.0030(11)
N8 0.0118(12) 0.0160(12) 0.0113(13) 0.0005(9) 0.0029(10) 0.0022(9)
C8 0.0123(15) 0.0261(17) 0.0188(18) 0.0035(12) 0.0058(13) -0.0004(12)
O1W 0.0303(14) 0.0142(11) 0.0554(17) -0.0067(11) 0.0273(12) -0.0037(10)
O2W 0.0166(11) 0.0195(11) 0.0301(13) -0.0011(9) 0.0104(10) 0.0039(10)
O3W 0.0160(11) 0.0184(11) 0.0132(12) -0.0012(8) 0.0039(9) -0.0042(8)

loop_
_geom_bond_atom_site_label_1
_geom_bond_atom_site_label_2
_geom_bond_distance
_geom_bond_site_symmetry_2
_geom_bond_publ_flag
Mo C3 2.164(3) 2_655 ?
Mo C3 2.164(3) . ?
Mo C4 2.164(3) . ?
Mo C4 2.164(3) 2_655 ?
Mo C2 2.164(3) . ?
Mo C2 2.164(3) 2_655 ?
Mo C1 2.168(3) 2_655 ?
Mo C1 2.168(3) . ?
Ni N8 2.087(2) . ?
Ni N4 2.090(2) . ?
Ni N6 2.091(2) . ?
Ni N5 2.106(2) . ?
Ni N7 2.115(2) . ?
Ni O3W 2.1616(19) . ?
N1 C1 1.149(3) . ?
C2 N2 1.150(3) . ?
C3 N3 1.152(3) . ?
N4 C4 1.150(3) . ?
N5 C5 1.488(3) . ?
N5 H5A 0.9200 . ?
N5 H5B 0.9200 . ?
C5 C6 1.512(4) . ?
C5 H5C 0.9900 . ?
C5 H5D 0.9900 . ?
N6 C6 1.483(3) . ?
N6 H6A 0.9200 . ?
N6 H6B 0.9200 . ?
C6 H6C 0.9900 . ?
C6 H6D 0.9900 . ?
N7 C7 1.482(3) . ?
N7 H7A 0.9200 . ?
N7 H7B 0.9200 . ?
C7 C8 1.510(3) . ?
C7 H7C 0.9900 . ?
C7 H7D 0.9900 . ?
N8 C8 1.485(3) . ?
N8 H8A 0.9200 . ?
N8 H8B 0.9200 . ?
C8 H8C 0.9900 . ?
C8 H8D 0.9900 . ?
O1W H1W1 0.78(3) . ?
O1W H2W1 0.79(3) . ?
O2W H1W2 0.82(3) . ?
O2W H2W2 0.76(3) . ?
O3W H1W3 0.76(3) . ?
O3W H2W3 0.77(3) . ?
